data_1523161
loop_
_publ_author_name
'Siegrist, T.'
'Dommann, A.'
'le Page, Y.'
'Gramlich, V.'
'Hulliger, F.'
'Petter, W.'

_publ_section_title
;
 U Ir, a Pd Bi-like distorted Cr B-type structure
;
_journal_name_full 'Journal of the Less-Common Metals'
_journal_page_first 167
_journal_page_last 174
_journal_volume 125
_journal_year 1986
_chemical_formula_sum 'Ir U'
_space_group_IT_number 2
_symmetry_space_group_name_Hall '-P 1'
_symmetry_space_group_name_H-M 'P -1'
_cell_angle_alpha 90
_cell_angle_beta 90.16
_cell_angle_gamma 90
_cell_formula_units_Z 16
_cell_length_a 7.271
_cell_length_b 10.578
_cell_length_c 8.511
_cell_volume 654.601
_citation_journal_id_ASTM JCOMAH
_cod_data_source_file Siegrist_JCOMAH_1986_832.cif
_cod_data_source_block Ir1U1
_cod_original_cell_volume 654.6009
_cod_original_sg_symbol_Hall '-P 1 '
_cod_original_sg_symbol_H-M 'P -1 '
_cod_original_formula_sum 'Ir1 U1'
_cod_database_code 1523161

loop_
_symmetry_equiv_pos_as_xyz
x,y,z
-x,-y,-z

loop_
_atom_site_label
_atom_site_type_symbol
_atom_site_fract_x
_atom_site_fract_y
_atom_site_fract_z
_atom_site_occupancy
_atom_site_U_iso_or_equiv
U3 U 0.1254 0.7181 0.224 1 0.0
U2 U 0.636 0.996 0.017 1 0.0
Ir4 Ir 0.608 0.4536 0.2412 1 0.0
Ir3 Ir 0.139 0.454 0.1545 1 0.0
U4 U 0.6216 0.72 0.224 1 0.0
Ir1 Ir 0.0945 0.2643 0.999 1 0.0
U1 U 0.115 0 0.992 1 0.0
Ir2 Ir 0.6582 0.262 0.0027 1 0.0
